data_4101711
loop_
_publ_author_name
'Kim, Hun Young'
'Salvi, Luca'
'Carroll, Patrick J.'
'Walsh, Patrick J.'

_publ_section_title
;
 One-pot catalytic enantio- and diastereoselective syntheses of anti-,
 syn-cis-disubstituted, and syn-vinyl cyclopropyl alcohols.
;
_journal_issue 1
_journal_name_full 'Journal of the American Chemical Society'
_journal_page_first 402
_journal_page_last 412
_journal_paper_doi 10.1021/ja907781t
_journal_volume 132
_journal_year 2010
_chemical_formula_sum 'C26 H28 O4'
_space_group_IT_number 19
_symmetry_cell_setting orthorhombic
_symmetry_space_group_name_Hall 'P 2ac 2ab'
_symmetry_space_group_name_H-M 'P 21 21 21'
_audit_creation_method CrystMol_Export
_cell_angle_alpha 90.00
_cell_angle_beta 90.00
_cell_angle_gamma 90.00
_cell_formula_units_Z 4
_cell_length_a 6.3122(7)
_cell_length_b 12.153(1)
_cell_length_c 28.515(3)
_cell_volume 2187.4(4)
_cod_data_source_file ja907781t_si_001.cif
_cod_data_source_block cyclopropane.ci
_cod_depositor_comments
;
The following automatic conversions were performed:

'_symmetry_cell_setting' value 'Orthorhombic' changed to
'orthorhombic' according to the built-in table from CIF Core
dictionary named 'cif_core.dic' version 2.4.1 from 2010-06-29.

Automatic conversion script
Id: cif_fix_values 1673 2011-04-08 12:14:43Z adriana 
;
_cod_original_sg_symbol_H-M P212121
_cod_database_code 4101711
_entry_id cyclopropane.ci

loop_
_symmetry_equiv_pos_site_id
_symmetry_equiv_pos_as_xyz
1 x,y,z
2 0.50+x,0.50-y,-z
3 -x,0.50+y,0.50-z
4 0.50-x,-y,0.50+z

loop_
_atom_site_label
_atom_site_fract_x
_atom_site_fract_y
_atom_site_fract_z
_atom_site_adp_type
_atom_site_U_iso_or_equiv
_atom_site_occupancy
_atom_site_disorder_assembly
_atom_site_disorder_group
_atom_site_type_symbol
C1 0.5103(4) 0.1681(2) 0.24102(8) Uani 0.0452(6) 1.00 . . C
C2 0.7287(4) 0.1528(2) 0.22142(8) Uani 0.0433(5) 1.00 . . C
C3 0.8598(4) 0.2405(2) 0.24849(8) Uani 0.0525(6) 1.00 . . C
H3A 1.0099 0.2323 0.2421 Uiso 0.0700 1.00 . . H
H3B 0.8365 0.2345 0.2820 Uiso 0.0700 1.00 . . H
C4 0.7762(4) 0.3525(2) 0.22960(7) Uani 0.0444(5) 1.00 . . C
H4A 0.7190 0.3977 0.2546 Uiso 0.0590 1.00 . . H
H4B 0.8860 0.3930 0.2132 Uiso 0.0590 1.00 . . H
C5 0.6027(3) 0.3138(2) 0.19606(7) Uani 0.0337(5) 1.00 . . C
C6 0.6975(3) 0.2092(2) 0.17280(7) Uani 0.0364(5) 1.00 . . C
C7 0.8101(5) 0.0363(2) 0.22358(9) Uani 0.0592(7) 1.00 . . C
H7A 0.8029 0.0102 0.2553 Uiso 0.0890 1.00 . . H
H7B 0.9545 0.0344 0.2130 Uiso 0.0890 1.00 . . H
H7C 0.7249 -0.0098 0.2038 Uiso 0.0890 1.00 . . H
C8 0.5391(4) 0.1499(2) 0.14128(8) Uani 0.0441(5) 1.00 . . C
H8A 0.5121 0.1938 0.1139 Uiso 0.0660 1.00 . . H
H8B 0.4091 0.1387 0.1581 Uiso 0.0660 1.00 . . H
H8C 0.5963 0.0801 0.1320 Uiso 0.0660 1.00 . . H
C9 0.9042(4) 0.2269(2) 0.14643(8) Uani 0.0419(5) 1.00 . . C
H9A 0.9627 0.1569 0.1377 Uiso 0.0630 1.00 . . H
H9B 1.0027 0.2652 0.1662 Uiso 0.0630 1.00 . . H
H9C 0.8776 0.2697 0.1188 Uiso 0.0630 1.00 . . H
C10 0.5015(3) 0.3981(2) 0.16481(7) Uani 0.0342(5) 1.00 . . C
C11 0.5819(3) 0.5305(2) 0.10550(7) Uani 0.0368(5) 1.00 . . C
H11 0.4740 0.5766 0.1205 Uiso 0.0490 1.00 . . H
C12 0.4922(3) 0.4787(2) 0.06182(7) Uani 0.0359(5) 1.00 . . C
C13 0.6068(4) 0.3993(2) 0.03735(8) Uani 0.0471(6) 1.00 . . C
H13 0.7373 0.3756 0.0486 Uiso 0.0630 1.00 . . H
C14 0.5258(5) 0.3553(2) -0.00393(9) Uani 0.0574(7) 1.00 . . C
H14 0.6017 0.3016 -0.0200 Uiso 0.0760 1.00 . . H
C15 0.3354(5) 0.3905(2) -0.02112(8) Uani 0.0569(7) 1.00 . . C
H15 0.2831 0.3615 -0.0490 Uiso 0.0760 1.00 . . H
C16 0.2211(5) 0.4690(2) 0.00285(9) Uani 0.0615(7) 1.00 . . C
H16 0.0907 0.4923 -0.0086 Uiso 0.0820 1.00 . . H
C17 0.3004(4) 0.5132(2) 0.04396(9) Uani 0.0505(6) 1.00 . . C
H17 0.2233 0.5668 0.0598 Uiso 0.0670 1.00 . . H
C18 0.7750(4) 0.5981(2) 0.09509(7) Uani 0.0437(5) 1.00 . . C
H18 0.8799 0.5626 0.0748 Uiso 0.0580 1.00 . . H
C19 0.8641(4) 0.6734(2) 0.13131(8) Uani 0.0513(6) 1.00 . . C
H19A 1.0170 0.6797 0.1333 Uiso 0.0680 1.00 . . H
H19B 0.7911 0.6778 0.1612 Uiso 0.0680 1.00 . . H
C20 0.7572(4) 0.7227(2) 0.08956(8) Uani 0.0480(6) 1.00 . . C
H20 0.8562 0.7532 0.0665 Uiso 0.0640 1.00 . . H
C21 0.5519(4) 0.7833(2) 0.09202(7) Uani 0.0447(6) 1.00 . . C
C22 0.4663(4) 0.8217(2) 0.13393(8) Uani 0.0510(6) 1.00 . . C
H22 0.5339 0.8057 0.1621 Uiso 0.0680 1.00 . . H
C23 0.2815(5) 0.8835(2) 0.13421(9) Uani 0.0562(6) 1.00 . . C
H23 0.2263 0.9083 0.1625 Uiso 0.0750 1.00 . . H
C24 0.1793(5) 0.9084(2) 0.09296(9) Uani 0.0553(7) 1.00 . . C
H24 0.0565 0.9507 0.0933 Uiso 0.0740 1.00 . . H
C25 0.2600(5) 0.8702(2) 0.05113(9) Uani 0.0594(7) 1.00 . . C
H25 0.1909 0.8860 0.0231 Uiso 0.0790 1.00 . . H
C26 0.4428(5) 0.8087(2) 0.05088(8) Uani 0.0540(6) 1.00 . . C
H26 0.4952 0.7832 0.0224 Uiso 0.0720 1.00 . . H
O1 0.4354(2) 0.2677(1) 0.22569(5) Uani 0.0405(4) 1.00 . . O
O2 0.4058(3) 0.1109(1) 0.26717(6) Uani 0.0601(5) 1.00 . . O
O3 0.6530(2) 0.4453(1) 0.13832(4) Uani 0.0378(4) 1.00 . . O
O4 0.3159(2) 0.4198(1) 0.16255(5) Uani 0.0423(4) 1.00 . . O
